data_2235336
loop_
_publ_author_name
'Song, Ye'
'Ji, Yu-Fei'
'Kang, Min-Yan'
'Liu, Zhi-Liang'

_publ_section_title
;
 Bis(2-amino-5-methyl-1,3,4-thiadiazole-\k<i>N</i>^3^)dichloridocobalt(II)
;
_journal_coeditor_code ZS2204
_journal_issue 6
_journal_name_full 'Acta Crystallographica Section E'
_journal_page_first m772
_journal_paper_doi 10.1107/S1600536812020995
_journal_volume 68
_journal_year 2012
_chemical_formula_iupac '[Co Cl2 (C3 H5 N3 S)2]'
_chemical_formula_moiety 'C6 H10 Cl2 Co N6 S2'
_chemical_formula_sum 'C6 H10 Cl2 Co N6 S2'
_chemical_formula_weight 360.15
_chemical_name_systematic
;
Bis(2-amino-5-methyl-1,3,4-thiadiazole-\k<i>N</i>^3^)dichloridocobalt(II)
;
_space_group_IT_number 14
_symmetry_cell_setting monoclinic
_symmetry_space_group_name_Hall '-P 2ybc'
_symmetry_space_group_name_H-M 'P 1 21/c 1'
_atom_sites_solution_hydrogens geom
_atom_sites_solution_primary direct
_atom_sites_solution_secondary difmap
_audit_creation_method SHELXL-97
_cell_angle_alpha 90.00
_cell_angle_beta 99.479(5)
_cell_angle_gamma 90.00
_cell_formula_units_Z 4
_cell_length_a 9.124(2)
_cell_length_b 20.180(5)
_cell_length_c 7.2767(19)
_cell_measurement_reflns_used 5643
_cell_measurement_temperature 296(2)
_cell_measurement_theta_max 0.676
_cell_measurement_theta_min 0.670
_cell_volume 1321.5(6)
_computing_cell_refinement 'SAINT (Bruker, 2001)'
_computing_data_collection 'SMART (Bruker, 2001)'
_computing_data_reduction 'SAINT (Bruker, 2001)'
_computing_molecular_graphics 'OLEX2 (Dolomanov <i>et al.</i>, 2009)'
_computing_publication_material 'publCIF (Westrip, 2010)'
_computing_structure_refinement 'SHELXL97 (Sheldrick, 2008)'
_computing_structure_solution 'SHELXS97 (Sheldrick, 2008)'
_diffrn_ambient_temperature 296(2)
_diffrn_detector_area_resol_mean 8.192
_diffrn_measured_fraction_theta_full 0.982
_diffrn_measured_fraction_theta_max 0.982
_diffrn_measurement_device_type 'Bruker SMART APEX'
_diffrn_measurement_method \w-2\t
_diffrn_radiation_monochromator graphite
_diffrn_radiation_source 'fine-focus sealed tube'
_diffrn_radiation_type MoK\a
_diffrn_radiation_wavelength 0.71073
_diffrn_reflns_av_R_equivalents 0.0524
_diffrn_reflns_av_sigmaI/netI 0.0644
_diffrn_reflns_limit_h_max 12
_diffrn_reflns_limit_h_min -9
_diffrn_reflns_limit_k_max 26
_diffrn_reflns_limit_k_min -26
_diffrn_reflns_limit_l_max 9
_diffrn_reflns_limit_l_min -8
_diffrn_reflns_number 8978
_diffrn_reflns_theta_full 28.20
_diffrn_reflns_theta_max 28.20
_diffrn_reflns_theta_min 2.02
_diffrn_standards_number 0
_exptl_absorpt_coefficient_mu 2.005
_exptl_absorpt_correction_T_max 0.676
_exptl_absorpt_correction_T_min 0.670
_exptl_absorpt_correction_type multi-scan
_exptl_absorpt_process_details '(SADABS; Sheldrick, 1996)'
_exptl_crystal_colour blue
_exptl_crystal_density_diffrn 1.810
_exptl_crystal_density_method 'not measured'
_exptl_crystal_description block
_exptl_crystal_F_000 724
_exptl_crystal_size_max 0.20
_exptl_crystal_size_mid 0.20
_exptl_crystal_size_min 0.20
_refine_diff_density_max 0.468
_refine_diff_density_min -0.601
_refine_ls_extinction_method none
_refine_ls_goodness_of_fit_ref 1.036
_refine_ls_hydrogen_treatment constr
_refine_ls_matrix_type full
_refine_ls_number_parameters 156
_refine_ls_number_reflns 3194
_refine_ls_number_restraints 0
_refine_ls_restrained_S_all 1.036
_refine_ls_R_factor_all 0.0830
_refine_ls_R_factor_gt 0.0451
_refine_ls_shift/su_max 0.000
_refine_ls_shift/su_mean 0.000
_refine_ls_structure_factor_coef Fsqd
_refine_ls_weighting_details 'calc w=1/[\s^2^(Fo^2^)+(0.0470P)^2^+0.1324P] where P=(Fo^2^+2Fc^2^)/3'
_refine_ls_weighting_scheme calc
_refine_ls_wR_factor_gt 0.0971
_refine_ls_wR_factor_ref 0.1104
_reflns_number_gt 2125
_reflns_number_total 3194
_reflns_threshold_expression I>2\s(I)
_cod_data_source_file zs2204.cif
_cod_data_source_block I
_cod_original_sg_symbol_H-M 'P 21/c'
_cod_database_code 2235336
_cod_database_fobs_code 2235336

loop_
_symmetry_equiv_pos_as_xyz
'x, y, z'
'-x, y+1/2, -z+1/2'
'-x, -y, -z'
'x, -y-1/2, z-1/2'

loop_
_atom_site_type_symbol
_atom_site_label
_atom_site_fract_x
_atom_site_fract_y
_atom_site_fract_z
_atom_site_U_iso_or_equiv
_atom_site_adp_type
_atom_site_calc_flag
_atom_site_refinement_flags
_atom_site_occupancy
_atom_site_symmetry_multiplicity
Co Co1 0.15275(5) 0.62934(2) 0.21631(7) 0.02936(16) Uani d . 1 1
S S2 0.52153(11) 0.77737(5) 0.39642(15) 0.0386(3) Uani d . 1 1
S S1 0.26820(12) 0.44424(5) -0.08418(15) 0.0391(3) Uani d . 1 1
Cl Cl1 0.06975(11) 0.58762(5) 0.46557(14) 0.0410(3) Uani d . 1 1
Cl Cl2 -0.02720(11) 0.68410(5) 0.02491(16) 0.0457(3) Uani d . 1 1
C C1 0.3446(4) 0.75138(19) 0.3006(5) 0.0320(8) Uani d . 1 1
N N3 0.3324(3) 0.68679(14) 0.2864(4) 0.0302(7) Uani d . 1 1
N N5 0.2217(3) 0.55309(15) 0.0748(4) 0.0303(7) Uani d . 1 1
N N6 0.3037(3) 0.56944(15) -0.0648(5) 0.0337(7) Uani d . 1 1
N N4 0.4654(3) 0.65406(15) 0.3519(5) 0.0352(8) Uani d . 1 1
C C6 0.1944(4) 0.48894(18) 0.0809(5) 0.0293(8) Uani d . 1 1
C C7 0.3353(4) 0.5187(2) -0.1557(5) 0.0336(9) Uani d . 1 1
C C8 0.5721(4) 0.69334(19) 0.4114(5) 0.0355(9) Uani d . 1 1
N N1 0.1191(4) 0.46049(16) 0.2013(5) 0.0434(9) Uani d . 1 1
H H1A 0.0845 0.4842 0.2825 0.052 Uiso calc R 1 1
H H1B 0.1050 0.4183 0.1981 0.052 Uiso calc R 1 1
N N2 0.2347(4) 0.79357(16) 0.2434(5) 0.0460(9) Uani d . 1 1
H H2A 0.1488 0.7789 0.1933 0.055 Uiso calc R 1 1
H H2B 0.2494 0.8355 0.2565 0.055 Uiso calc R 1 1
C C20 0.4198(5) 0.5212(2) -0.3141(6) 0.0453(11) Uani d . 1 1
H H20A 0.4970 0.4884 -0.2961 0.068 Uiso calc R 1 1
H H20B 0.4632 0.5643 -0.3198 0.068 Uiso calc R 1 1
H H20C 0.3538 0.5125 -0.4285 0.068 Uiso calc R 1 1
C C21 0.7265(5) 0.6726(2) 0.4872(7) 0.0552(13) Uani d . 1 1
H H21A 0.7922 0.6872 0.4051 0.083 Uiso calc R 1 1
H H21B 0.7307 0.6252 0.4976 0.083 Uiso calc R 1 1
H H21C 0.7563 0.6920 0.6081 0.083 Uiso calc R 1 1

loop_
_atom_site_aniso_label
_atom_site_aniso_U_11
_atom_site_aniso_U_22
_atom_site_aniso_U_33
_atom_site_aniso_U_12
_atom_site_aniso_U_13
_atom_site_aniso_U_23
Co1 0.0291(3) 0.0241(3) 0.0352(3) -0.0010(2) 0.0060(2) -0.0012(2)
S2 0.0437(6) 0.0292(5) 0.0425(6) -0.0096(4) 0.0060(5) -0.0050(5)
S1 0.0487(6) 0.0273(5) 0.0421(6) 0.0026(4) 0.0100(5) -0.0051(5)
Cl1 0.0442(5) 0.0428(6) 0.0381(6) -0.0072(4) 0.0129(4) -0.0008(5)
Cl2 0.0433(6) 0.0360(6) 0.0541(7) 0.0069(5) -0.0029(5) 0.0033(5)
C1 0.039(2) 0.0279(19) 0.031(2) -0.0037(17) 0.0099(17) -0.0030(17)
N3 0.0303(16) 0.0216(15) 0.0387(19) 0.0003(13) 0.0054(13) 0.0001(14)
N5 0.0328(16) 0.0271(17) 0.0315(18) 0.0015(13) 0.0066(13) 0.0005(14)
N6 0.0374(17) 0.0279(17) 0.0368(19) -0.0001(14) 0.0092(14) 0.0041(15)
N4 0.0330(17) 0.0275(16) 0.045(2) -0.0003(14) 0.0046(15) 0.0001(16)
C6 0.0294(18) 0.0277(19) 0.029(2) 0.0011(15) -0.0004(15) 0.0013(16)
C7 0.035(2) 0.035(2) 0.031(2) 0.0025(17) 0.0041(16) 0.0003(18)
C8 0.038(2) 0.033(2) 0.036(2) -0.0038(17) 0.0065(17) 0.0000(18)
N1 0.057(2) 0.0255(17) 0.050(2) -0.0062(16) 0.0168(18) 0.0004(16)
N2 0.047(2) 0.0247(17) 0.065(3) 0.0031(16) 0.0032(18) -0.0034(18)
C20 0.044(2) 0.058(3) 0.037(2) 0.008(2) 0.0165(19) 0.000(2)
C21 0.041(2) 0.054(3) 0.067(3) 0.003(2) -0.003(2) -0.005(3)

loop_
_atom_type_symbol
_atom_type_description
_atom_type_scat_dispersion_real
_atom_type_scat_dispersion_imag
_atom_type_scat_source
C C 0.0033 0.0016 'International Tables Vol C Tables 4.2.6.8 and 6.1.1.4'
H H 0.0000 0.0000 'International Tables Vol C Tables 4.2.6.8 and 6.1.1.4'
N N 0.0061 0.0033 'International Tables Vol C Tables 4.2.6.8 and 6.1.1.4'
S S 0.1246 0.1234 'International Tables Vol C Tables 4.2.6.8 and 6.1.1.4'
Co Co 0.3494 0.9721 'International Tables Vol C Tables 4.2.6.8 and 6.1.1.4'
Cl Cl 0.1484 0.1585 'International Tables Vol C Tables 4.2.6.8 and 6.1.1.4'

loop_
_geom_angle_atom_site_label_1
_geom_angle_atom_site_label_2
_geom_angle_atom_site_label_3
_geom_angle
N3 Co1 N5 105.16(12)
N3 Co1 Cl1 112.50(10)
N5 Co1 Cl1 107.63(9)
N3 Co1 Cl2 110.78(9)
N5 Co1 Cl2 108.41(9)
Cl1 Co1 Cl2 111.99(5)
C1 S2 C8 87.17(18)
C6 S1 C7 87.32(18)
N3 C1 N2 124.2(3)
N3 C1 S2 113.2(3)
N2 C1 S2 122.5(3)
C1 N3 N4 112.7(3)
C1 N3 Co1 130.6(3)
N4 N3 Co1 116.2(2)
C6 N5 N6 112.5(3)
C6 N5 Co1 131.1(3)
N6 N5 Co1 116.2(2)
C7 N6 N5 112.4(3)
C8 N4 N3 113.2(3)
N5 C6 N1 124.5(4)
N5 C6 S1 113.1(3)
N1 C6 S1 122.4(3)
N6 C7 C20 124.3(4)
N6 C7 S1 114.7(3)
C20 C7 S1 120.9(3)
N4 C8 C21 125.1(4)
N4 C8 S2 113.7(3)
C21 C8 S2 121.2(3)
C6 N1 H1A 120.0
C6 N1 H1B 120.0
H1A N1 H1B 120.0
C1 N2 H2A 120.0
C1 N2 H2B 120.0
H2A N2 H2B 120.0
C7 C20 H20A 109.5
C7 C20 H20B 109.5
H20A C20 H20B 109.5
C7 C20 H20C 109.5
H20A C20 H20C 109.5
H20B C20 H20C 109.5
C8 C21 H21A 109.5
C8 C21 H21B 109.5
H21A C21 H21B 109.5
C8 C21 H21C 109.5
H21A C21 H21C 109.5
H21B C21 H21C 109.5

loop_
_geom_bond_atom_site_label_1
_geom_bond_atom_site_label_2
_geom_bond_distance
Co1 N3 2.004(3)
Co1 N5 2.009(3)
Co1 Cl1 2.2416(12)
Co1 Cl2 2.2590(12)
S2 C1 1.731(4)
S2 C8 1.756(4)
S1 C6 1.725(4)
S1 C7 1.735(4)
C1 N3 1.311(5)
C1 N2 1.329(5)
N3 N4 1.395(4)
N5 C6 1.320(4)
N5 N6 1.397(4)
N6 C7 1.277(5)
N4 C8 1.275(5)
C6 N1 1.330(5)
C7 C20 1.490(5)
C8 C21 1.486(5)
N1 H1A 0.8600
N1 H1B 0.8600
N2 H2A 0.8600
N2 H2B 0.8600
C20 H20A 0.9600
C20 H20B 0.9600
C20 H20C 0.9600
C21 H21A 0.9600
C21 H21B 0.9600
C21 H21C 0.9600

loop_
_geom_hbond_atom_site_label_D
_geom_hbond_atom_site_label_H
_geom_hbond_atom_site_label_A
_geom_hbond_site_symmetry_A
_geom_hbond_distance_DH
_geom_hbond_distance_HA
_geom_hbond_distance_DA
_geom_hbond_angle_DHA
_geom_hbond_publ_flag
N1 H1A Cl1 . 0.86 2.49 3.281(4) 153 yes
N2 H2A Cl2 . 0.86 2.66 3.445(4) 152 yes
N2 H2B Cl1 4_575 0.86 2.90 3.331(4) 113 no
N2 H2B N6 4_576 0.86 2.32 3.114(5) 153 yes
N1 H1B Cl2 3_565 0.86 2.65 3.387(4) 144 yes
N1 H1A Cl1 3_566 0.86 2.88 3.341(3) 115 no

loop_
_geom_torsion_atom_site_label_1
_geom_torsion_atom_site_label_2
_geom_torsion_atom_site_label_3
_geom_torsion_atom_site_label_4
_geom_torsion
C8 S2 C1 N3 0.3(3)
C8 S2 C1 N2 -178.0(4)
N2 C1 N3 N4 178.2(3)
S2 C1 N3 N4 -0.1(4)
N2 C1 N3 Co1 -10.0(6)
S2 C1 N3 Co1 171.75(19)
N5 Co1 N3 C1 145.3(3)
Cl1 Co1 N3 C1 -97.9(3)
Cl2 Co1 N3 C1 28.3(4)
N5 Co1 N3 N4 -43.2(3)
Cl1 Co1 N3 N4 73.7(3)
Cl2 Co1 N3 N4 -160.1(2)
N3 Co1 N5 C6 137.7(3)
Cl1 Co1 N5 C6 17.5(4)
Cl2 Co1 N5 C6 -103.8(3)
N3 Co1 N5 N6 -47.8(3)
Cl1 Co1 N5 N6 -168.0(2)
Cl2 Co1 N5 N6 70.7(2)
C6 N5 N6 C7 -0.4(4)
Co1 N5 N6 C7 -175.9(3)
C1 N3 N4 C8 -0.3(5)
Co1 N3 N4 C8 -173.4(3)
N6 N5 C6 N1 179.7(3)
Co1 N5 C6 N1 -5.7(6)
N6 N5 C6 S1 0.2(4)
Co1 N5 C6 S1 174.85(18)
C7 S1 C6 N5 0.0(3)
C7 S1 C6 N1 -179.5(3)
N5 N6 C7 C20 179.1(3)
N5 N6 C7 S1 0.3(4)
C6 S1 C7 N6 -0.2(3)
C6 S1 C7 C20 -179.0(3)
N3 N4 C8 C21 -179.3(4)
N3 N4 C8 S2 0.6(4)
C1 S2 C8 N4 -0.5(3)
C1 S2 C8 C21 179.4(4)
